data_4029558
loop_
_publ_author_name
'Columbus, Ishay'
'Biali, Silvio E.'

_publ_section_title
;
 Calix[4]arene derivatives monosubstituted at all four methylene bridges.
;
_journal_issue 7
_journal_name_full 'The Journal of organic chemistry'
_journal_page_first 2598
_journal_page_last 2606
_journal_paper_doi 10.1021/jo702474n
_journal_volume 73
_journal_year 2008
_chemical_absolute_configuration unk
_chemical_formula_moiety 'C52 H72 O8'
_chemical_formula_sum 'C52 H72 O8'
_chemical_formula_weight 825.10
_chemical_name_systematic
; 
 ? 
;
_space_group_IT_number 19
_symmetry_cell_setting orthorhombic
_symmetry_space_group_name_Hall 'P 2ac 2ab'
_symmetry_space_group_name_H-M 'P 21 21 21'
_atom_sites_solution_hydrogens geom
_atom_sites_solution_primary direct
_atom_sites_solution_secondary difmap
_audit_creation_method SHELXL-97
_cell_angle_alpha 90.00
_cell_angle_beta 90.00
_cell_angle_gamma 90.00
_cell_formula_units_Z 4
_cell_length_a 13.3204(16)
_cell_length_b 13.5084(16)
_cell_length_c 27.105(3)
_cell_measurement_reflns_used 7314
_cell_measurement_temperature 173(1)
_cell_measurement_theta_max 27.13
_cell_measurement_theta_min 2.27
_cell_volume 4877.2(10)
_computing_cell_refinement 'Bruker SMART'
_computing_data_collection 'Bruker SMART'
_computing_data_reduction 'Bruker SAINT'
_computing_molecular_graphics 'Bruker SHELXTL'
_computing_publication_material 'Bruker SHELXTL'
_computing_structure_refinement 'SHELXL-97 (Sheldrick, 1997)'
_computing_structure_solution 'SHELXS-97 (Sheldrick, 1990)'
_diffrn_ambient_temperature 173(1)
_diffrn_measured_fraction_theta_full 0.999
_diffrn_measured_fraction_theta_max 0.999
_diffrn_measurement_device_type 'CCD area detector'
_diffrn_measurement_method 'phi and omega scans'
_diffrn_radiation_monochromator graphite
_diffrn_radiation_source 'fine-focus sealed tube'
_diffrn_radiation_type MoK\a
_diffrn_radiation_wavelength 0.71073
_diffrn_reflns_av_R_equivalents 0.0430
_diffrn_reflns_av_sigmaI/netI 0.0348
_diffrn_reflns_limit_h_max 16
_diffrn_reflns_limit_h_min -17
_diffrn_reflns_limit_k_max 17
_diffrn_reflns_limit_k_min -17
_diffrn_reflns_limit_l_max 34
_diffrn_reflns_limit_l_min -34
_diffrn_reflns_number 53522
_diffrn_reflns_theta_full 27.00
_diffrn_reflns_theta_max 27.00
_diffrn_reflns_theta_min 1.68
_exptl_absorpt_coefficient_mu 0.074
_exptl_absorpt_correction_type none
_exptl_crystal_colour colorless
_exptl_crystal_density_diffrn 1.124
_exptl_crystal_density_method 'not measured'
_exptl_crystal_description shapeless
_exptl_crystal_F_000 1792
_exptl_crystal_size_max 0.53
_exptl_crystal_size_mid 0.47
_exptl_crystal_size_min 0.40
_refine_diff_density_max 0.631
_refine_diff_density_min -0.292
_refine_diff_density_rms 0.081
_refine_ls_extinction_method none
_refine_ls_goodness_of_fit_ref 1.208
_refine_ls_hydrogen_treatment constr
_refine_ls_matrix_type full
_refine_ls_number_parameters 610
_refine_ls_number_reflns 10645
_refine_ls_number_restraints 12
_refine_ls_restrained_S_all 1.217
_refine_ls_R_factor_all 0.0993
_refine_ls_R_factor_gt 0.0970
_refine_ls_shift/su_max 0.000
_refine_ls_shift/su_mean 0.000
_refine_ls_structure_factor_coef Fsqd
_refine_ls_weighting_details 'calc w=1/[\s^2^(Fo^2^)+(0.1171P)^2^+3.7847P] where P=(Fo^2^+2Fc^2^)/3'
_refine_ls_weighting_scheme calc
_refine_ls_wR_factor_gt 0.2381
_refine_ls_wR_factor_ref 0.2400
_reflns_number_gt 10313
_reflns_number_total 10645
_reflns_threshold_expression >2sigma(I)
_cod_data_source_file jo702474n-file002.cif
_cod_data_source_block ishay5lm
_cod_depositor_comments
;
The following automatic conversions were performed:

'_symmetry_cell_setting' value 'Orthorhombic' changed to
'orthorhombic' according to
/usr/data/users/saulius/automatic-downloads/retrospective/ACS/lib/dictionaries/cif_core.dic
dictionary named 'cif_core.dic' version 2.4.2 from 2011-04-26.

Automatic conversion script
Id: cif_fix_values 2281 2013-09-26 08:29:07Z andrius 
;
_cod_original_sg_symbol_H-M P2(1)2(1)2(1)
_cod_database_code 4029558

loop_
_symmetry_equiv_pos_as_xyz
'x, y, z'
'-x+1/2, -y, z+1/2'
'-x, y+1/2, -z+1/2'
'x+1/2, -y+1/2, -z'

loop_
_atom_site_label
_atom_site_type_symbol
_atom_site_fract_x
_atom_site_fract_y
_atom_site_fract_z
_atom_site_U_iso_or_equiv
_atom_site_adp_type
_atom_site_occupancy
_atom_site_symmetry_multiplicity
_atom_site_calc_flag
_atom_site_refinement_flags
C1 C 0.8679(3) 0.7691(2) 0.88526(13) 0.0264(7) Uani 1 1 d .
C2 C 0.9018(3) 0.7661(3) 0.83668(13) 0.0278(7) Uani 1 1 d .
C3 C 0.8678(3) 0.8376(3) 0.80406(13) 0.0316(8) Uani 1 1 d .
H3 H 0.8908 0.8360 0.7709 0.038 Uiso 1 1 calc R
C4 C 0.8015(3) 0.9112(3) 0.81813(13) 0.0287(7) Uani 1 1 d .
C5 C 0.7676(3) 0.9099(3) 0.86654(14) 0.0295(7) Uani 1 1 d .
H5 H 0.7211 0.9591 0.8768 0.035 Uiso 1 1 calc R
C6 C 0.7987(3) 0.8403(2) 0.90042(12) 0.0264(7) Uani 1 1 d .
C7 C 0.7571(3) 0.8364(3) 0.95307(12) 0.0275(7) Uani 1 1 d .
H7 H 0.8150 0.8281 0.9762 0.033 Uiso 1 1 calc R
C8 C 0.6030(3) 0.7353(2) 0.93051(11) 0.0230(6) Uani 1 1 d .
C9 C 0.6864(3) 0.7496(3) 0.96051(12) 0.0264(7) Uani 1 1 d .
C10 C 0.7071(2) 0.6802(3) 0.99679(12) 0.0248(7) Uani 1 1 d .
H10 H 0.7633 0.6902 1.0178 0.030 Uiso 1 1 calc R
C11 C 0.6478(3) 0.5959(3) 1.00340(12) 0.0270(7) Uani 1 1 d .
C12 C 0.5692(3) 0.5817(2) 0.97107(12) 0.0249(7) Uani 1 1 d .
H12 H 0.5294 0.5236 0.9740 0.030 Uiso 1 1 calc R
C13 C 0.5465(2) 0.6492(2) 0.93458(11) 0.0219(6) Uani 1 1 d .
C14 C 0.4629(2) 0.6253(3) 0.89823(12) 0.0258(7) Uani 1 1 d .
H14 H 0.4565 0.6801 0.8736 0.031 Uiso 1 1 calc R
C15 C 0.5684(3) 0.5314(3) 0.83686(11) 0.0244(7) Uani 1 1 d .
C16 C 0.4918(2) 0.5295(3) 0.87192(11) 0.0249(7) Uani 1 1 d .
C17 C 0.4511(3) 0.4384(3) 0.88540(12) 0.0277(7) Uani 1 1 d .
H17 H 0.3973 0.4364 0.9084 0.033 Uiso 1 1 calc R
C18 C 0.4877(3) 0.3507(3) 0.86586(14) 0.0351(8) Uani 1 1 d .
C19 C 0.5628(3) 0.3556(3) 0.83041(13) 0.0328(8) Uani 1 1 d .
H19 H 0.5866 0.2962 0.8157 0.039 Uiso 1 1 calc R
C20 C 0.6036(3) 0.4450(3) 0.81606(12) 0.0289(7) Uani 1 1 d .
C21 C 0.6910(3) 0.4501(3) 0.77919(13) 0.0330(8) Uani 1 1 d .
H21 H 0.6777 0.5061 0.7560 0.040 Uiso 1 1 calc R
C22 C 0.8413(3) 0.5582(2) 0.79603(12) 0.0243(7) Uani 1 1 d .
C23 C 0.7892(3) 0.4705(3) 0.80518(12) 0.0257(7) Uani 1 1 d .
C24 C 0.8271(3) 0.4053(3) 0.83975(14) 0.0325(8) Uani 1 1 d .
H24 H 0.7917 0.3457 0.8464 0.039 Uiso 1 1 calc R
C25 C 0.9163(3) 0.4247(3) 0.86526(14) 0.0341(8) Uani 1 1 d .
C26 C 0.9622(3) 0.5142(3) 0.85705(14) 0.0330(8) Uani 1 1 d .
H26 H 1.0212 0.5300 0.8751 0.040 Uiso 1 1 calc R
C27 C 0.9253(3) 0.5825(2) 0.82321(13) 0.0274(7) Uani 1 1 d .
C28 C 0.9713(3) 0.6846(3) 0.81860(17) 0.0364(9) Uani 1 1 d .
H28 H 1.0269 0.6843 0.8426 0.044 Uiso 0.50 1 d PR
H28A H 0.9740 0.6957 0.7821 0.044 Uiso 0.50 1 d PR
C29 C 0.9863(4) 0.7170(4) 0.94511(17) 0.0461(10) Uani 1 1 d .
H29A H 1.0411 0.7290 0.9217 0.069 Uiso 1 1 calc R
H29B H 1.0034 0.6605 0.9662 0.069 Uiso 1 1 calc R
H29C H 0.9762 0.7759 0.9656 0.069 Uiso 1 1 calc R
C30 C 0.7631(3) 0.9903(3) 0.78160(15) 0.0414(9) Uani 1 1 d .
C31 C 0.8195(6) 0.9881(6) 0.7330(2) 0.092(2) Uani 1 1 d .
H31A H 0.8169 0.9211 0.7192 0.138 Uiso 1 1 calc R
H31B H 0.8896 1.0071 0.7385 0.138 Uiso 1 1 calc R
H31C H 0.7883 1.0347 0.7099 0.138 Uiso 1 1 calc R
C32 C 0.6517(5) 0.9759(7) 0.7737(3) 0.105(3) Uani 1 1 d .
H32A H 0.6219 1.0379 0.7620 0.158 Uiso 1 1 calc R
H32B H 0.6202 0.9565 0.8050 0.158 Uiso 1 1 calc R
H32C H 0.6409 0.9238 0.7491 0.158 Uiso 1 1 calc R
C33 C 0.7820(7) 1.0931(4) 0.8032(3) 0.090(2) Uani 1 1 d .
H33A H 0.7657 1.1435 0.7785 0.135 Uiso 1 1 calc R
H33B H 0.8528 1.0990 0.8126 0.135 Uiso 1 1 calc R
H33C H 0.7397 1.1026 0.8324 0.135 Uiso 1 1 calc R
C34 C 0.7715(4) 1.0044(3) 0.97584(17) 0.0473(11) Uani 1 1 d .
H34A H 0.8184 0.9853 1.0020 0.071 Uiso 1 1 calc R
H34B H 0.7327 1.0622 0.9865 0.071 Uiso 1 1 calc R
H34C H 0.8092 1.0209 0.9459 0.071 Uiso 1 1 calc R
C35 C 0.5037(3) 0.8714(3) 0.91004(17) 0.0419(9) Uani 1 1 d .
H35A H 0.4422 0.8347 0.9178 0.063 Uiso 1 1 calc R
H35B H 0.4899 0.9192 0.8837 0.063 Uiso 1 1 calc R
H35C H 0.5268 0.9066 0.9395 0.063 Uiso 1 1 calc R
C36 C 0.6675(4) 0.5180(3) 1.04348(16) 0.0445(10) Uani 1 1 d .
C37 C 0.7583(5) 0.5386(5) 1.0743(2) 0.081(2) Uani 1 1 d .
H37A H 0.7493 0.6014 1.0919 0.122 Uiso 1 1 calc R
H37B H 0.8175 0.5430 1.0529 0.122 Uiso 1 1 calc R
H37C H 0.7676 0.4850 1.0982 0.122 Uiso 1 1 calc R
C38 C 0.6730(6) 0.4137(4) 1.0215(3) 0.085(2) Uani 1 1 d .
H38A H 0.7339 0.4076 1.0014 0.127 Uiso 1 1 calc R
H38B H 0.6139 0.4020 1.0008 0.127 Uiso 1 1 calc R
H38C H 0.6748 0.3649 1.0482 0.127 Uiso 1 1 calc R
C39 C 0.5769(5) 0.5089(5) 1.0774(2) 0.079(2) Uani 1 1 d .
H39A H 0.5931 0.4645 1.1049 0.119 Uiso 1 1 calc R
H39B H 0.5199 0.4819 1.0589 0.119 Uiso 1 1 calc R
H39C H 0.5592 0.5743 1.0904 0.119 Uiso 1 1 calc R
C40 C 0.2849(3) 0.6203(4) 0.89573(18) 0.0512(11) Uani 1 1 d .
H40A H 0.2837 0.6830 0.8776 0.077 Uiso 1 1 calc R
H40B H 0.2251 0.6155 0.9166 0.077 Uiso 1 1 calc R
H40C H 0.2858 0.5650 0.8723 0.077 Uiso 1 1 calc R
C41 C 0.5759(4) 0.6756(4) 0.78775(17) 0.0527(12) Uani 1 1 d .
H41A H 0.5897 0.6422 0.7564 0.079 Uiso 1 1 calc R
H41B H 0.6067 0.7414 0.7875 0.079 Uiso 1 1 calc R
H41C H 0.5032 0.6820 0.7922 0.079 Uiso 1 1 calc R
C42 C 0.4456(4) 0.2511(3) 0.88384(18) 0.0564(14) Uani 1 1 d D
C43 C 0.3762(15) 0.2541(11) 0.9291(6) 0.099(7) Uani 0.50 1 d PD
H43A H 0.3085 0.2737 0.9188 0.148 Uiso 0.50 1 calc PR
H43B H 0.4021 0.3021 0.9530 0.148 Uiso 0.50 1 calc PR
H43C H 0.3737 0.1883 0.9443 0.148 Uiso 0.50 1 calc PR
C44 C 0.4175(17) 0.1848(12) 0.8466(5) 0.115(8) Uani 0.50 1 d PD
H44A H 0.4164 0.1174 0.8599 0.173 Uiso 0.50 1 calc PR
H44B H 0.4660 0.1885 0.8194 0.173 Uiso 0.50 1 calc PR
H44C H 0.3506 0.2022 0.8343 0.173 Uiso 0.50 1 calc PR
C45 C 0.5447(11) 0.1985(9) 0.9129(6) 0.096(5) Uani 0.50 1 d PD
H45A H 0.5227 0.1379 0.9296 0.144 Uiso 0.50 1 calc PR
H45B H 0.5720 0.2449 0.9372 0.144 Uiso 0.50 1 calc PR
H45C H 0.5966 0.1821 0.8886 0.144 Uiso 0.50 1 calc PR
C43A C 0.3289(7) 0.2513(7) 0.8643(4) 0.053(3) Uani 0.50 1 d PD
H43D H 0.3279 0.2570 0.8283 0.080 Uiso 0.50 1 calc PR
H43E H 0.2930 0.3076 0.8789 0.080 Uiso 0.50 1 calc PR
H43F H 0.2960 0.1895 0.8742 0.080 Uiso 0.50 1 calc PR
C44A C 0.4917(10) 0.1656(6) 0.8591(5) 0.060(3) Uani 0.50 1 d PD
H44D H 0.4604 0.1045 0.8711 0.089 Uiso 0.50 1 calc PR
H44E H 0.5637 0.1642 0.8663 0.089 Uiso 0.50 1 calc PR
H44F H 0.4816 0.1712 0.8234 0.089 Uiso 0.50 1 calc PR
C45A C 0.4412(13) 0.2500(10) 0.9372(3) 0.080(6) Uani 0.50 1 d PD
H45D H 0.4214 0.1840 0.9485 0.121 Uiso 0.50 1 calc PR
H45E H 0.3918 0.2988 0.9486 0.121 Uiso 0.50 1 calc PR
H45F H 0.5074 0.2666 0.9507 0.121 Uiso 0.50 1 calc PR
C46 C 0.6307(5) 0.3636(5) 0.7113(2) 0.080(2) Uani 1 1 d .
H46A H 0.5620 0.3634 0.7243 0.120 Uiso 1 1 calc R
H46B H 0.6411 0.3049 0.6908 0.120 Uiso 1 1 calc R
H46C H 0.6413 0.4233 0.6915 0.120 Uiso 1 1 calc R
C47 C 0.8477(4) 0.5979(4) 0.71264(16) 0.0490(11) Uani 1 1 d .
H47A H 0.9212 0.5957 0.7144 0.074 Uiso 1 1 calc R
H47B H 0.8270 0.6481 0.6886 0.074 Uiso 1 1 calc R
H47C H 0.8222 0.5330 0.7024 0.074 Uiso 1 1 calc R
C48 C 0.9633(4) 0.3493(4) 0.90083(19) 0.0542(12) Uani 1 1 d .
C49 C 0.8914(6) 0.2693(4) 0.9170(3) 0.084(2) Uani 1 1 d .
H49A H 0.8287 0.2996 0.9284 0.126 Uiso 1 1 calc R
H49B H 0.9215 0.2312 0.9440 0.126 Uiso 1 1 calc R
H49C H 0.8773 0.2252 0.8891 0.126 Uiso 1 1 calc R
C50 C 1.0555(7) 0.3080(8) 0.8756(4) 0.144(5) Uani 1 1 d .
H50A H 1.0937 0.2678 0.8991 0.216 Uiso 1 1 calc R
H50B H 1.0974 0.3626 0.8638 0.216 Uiso 1 1 calc R
H50C H 1.0350 0.2668 0.8476 0.216 Uiso 1 1 calc R
C51 C 0.9932(10) 0.4032(7) 0.9493(3) 0.139(4) Uani 1 1 d .
H51A H 0.9338 0.4348 0.9636 0.208 Uiso 1 1 calc R
H51B H 1.0439 0.4537 0.9420 0.208 Uiso 1 1 calc R
H51C H 1.0207 0.3551 0.9727 0.208 Uiso 1 1 calc R
C52 C 1.0960(9) 0.7705(7) 0.7787(5) 0.058(3) Uani 0.50 1 d P
H52A H 1.0734 0.8306 0.7957 0.087 Uiso 0.50 1 calc PR
H52B H 1.1165 0.7870 0.7450 0.087 Uiso 0.50 1 calc PR
H52C H 1.1531 0.7419 0.7966 0.087 Uiso 0.50 1 calc PR
C52A C 1.1206(8) 0.7748(9) 0.8134(5) 0.058(3) Uani 0.50 1 d P
H52D H 1.1464 0.7593 0.7804 0.087 Uiso 0.50 1 calc PR
H52E H 1.1768 0.7903 0.8354 0.087 Uiso 0.50 1 calc PR
H52F H 1.0755 0.8320 0.8114 0.087 Uiso 0.50 1 calc PR
O1 O 0.89644(19) 0.69584(18) 0.91865(9) 0.0301(5) Uani 1 1 d .
O2 O 0.7059(2) 0.9253(2) 0.96595(10) 0.0381(6) Uani 1 1 d .
O3 O 0.57922(19) 0.80420(18) 0.89423(8) 0.0285(5) Uani 1 1 d .
O4 O 0.37199(18) 0.6164(2) 0.92565(9) 0.0329(6) Uani 1 1 d .
O5 O 0.61669(19) 0.61906(19) 0.82708(9) 0.0295(5) Uani 1 1 d .
O6 O 0.6997(3) 0.3626(3) 0.75108(13) 0.0571(9) Uani 1 1 d .
O7 O 0.80820(19) 0.62226(19) 0.75991(9) 0.0326(6) Uani 1 1 d .
O8 O 1.0161(5) 0.7006(5) 0.7773(3) 0.0524(16) Uani 0.50 1 d P
O8A O 1.0672(4) 0.6923(4) 0.8321(2) 0.0410(13) Uani 0.50 1 d P

loop_
_atom_site_aniso_label
_atom_site_aniso_U_11
_atom_site_aniso_U_22
_atom_site_aniso_U_33
_atom_site_aniso_U_23
_atom_site_aniso_U_13
_atom_site_aniso_U_12
C1 0.0269(16) 0.0216(16) 0.0307(17) -0.0019(13) 0.0002(13) -0.0110(13)
C2 0.0247(16) 0.0250(16) 0.0338(18) -0.0008(14) 0.0059(13) -0.0106(13)
C3 0.0384(19) 0.0277(17) 0.0285(17) 0.0030(14) 0.0099(15) -0.0067(15)
C4 0.0323(18) 0.0250(17) 0.0288(17) 0.0062(13) 0.0040(14) -0.0038(13)
C5 0.0294(17) 0.0239(16) 0.0353(18) -0.0039(14) 0.0073(14) -0.0004(13)
C6 0.0306(16) 0.0234(16) 0.0253(15) -0.0018(13) 0.0026(13) -0.0101(13)
C7 0.0365(18) 0.0250(17) 0.0209(15) 0.0004(13) 0.0007(13) -0.0057(14)
C8 0.0275(16) 0.0224(15) 0.0191(14) -0.0002(12) 0.0046(12) 0.0055(13)
C9 0.0309(18) 0.0265(16) 0.0216(15) -0.0039(13) 0.0055(13) -0.0017(14)
C10 0.0227(15) 0.0292(17) 0.0226(15) -0.0030(13) -0.0027(12) 0.0003(13)
C11 0.0325(17) 0.0245(16) 0.0239(16) -0.0008(13) 0.0012(13) 0.0052(13)
C12 0.0311(17) 0.0180(15) 0.0256(15) -0.0003(12) 0.0073(13) -0.0028(13)
C13 0.0244(15) 0.0244(16) 0.0170(13) -0.0012(12) 0.0062(12) 0.0044(12)
C14 0.0249(16) 0.0301(17) 0.0224(15) 0.0033(13) 0.0018(12) 0.0010(13)
C15 0.0273(16) 0.0280(16) 0.0179(14) 0.0009(12) -0.0018(12) -0.0045(13)
C16 0.0224(15) 0.0336(18) 0.0186(14) -0.0015(13) -0.0039(12) -0.0054(13)
C17 0.0269(16) 0.0343(18) 0.0218(15) -0.0033(14) 0.0050(13) -0.0076(14)
C18 0.040(2) 0.035(2) 0.0304(17) 0.0034(15) -0.0003(15) -0.0160(16)
C19 0.0379(19) 0.0319(19) 0.0286(17) -0.0090(15) -0.0003(15) -0.0047(15)
C20 0.0272(17) 0.0361(19) 0.0234(15) -0.0059(14) 0.0013(13) -0.0085(14)
C21 0.0307(18) 0.041(2) 0.0275(17) -0.0091(15) 0.0097(14) -0.0099(15)
C22 0.0289(16) 0.0199(15) 0.0239(15) -0.0004(12) 0.0073(13) 0.0022(13)
C23 0.0289(17) 0.0275(17) 0.0208(15) -0.0061(13) 0.0074(13) 0.0005(13)
C24 0.041(2) 0.0202(16) 0.0368(19) 0.0025(14) 0.0133(16) 0.0015(14)
C25 0.046(2) 0.0273(18) 0.0289(17) 0.0047(14) 0.0099(16) 0.0084(16)
C26 0.0334(19) 0.035(2) 0.0302(17) -0.0037(15) 0.0023(15) 0.0061(15)
C27 0.0278(17) 0.0232(16) 0.0313(17) -0.0036(13) 0.0127(14) 0.0000(13)
C28 0.0284(18) 0.0287(19) 0.052(2) -0.0008(16) 0.0101(17) -0.0035(15)
C29 0.048(2) 0.048(3) 0.043(2) -0.0048(19) -0.0139(19) 0.000(2)
C30 0.051(2) 0.039(2) 0.034(2) 0.0099(17) 0.0050(18) 0.0067(18)
C31 0.107(5) 0.096(5) 0.073(4) 0.055(4) 0.029(4) 0.039(4)
C32 0.073(4) 0.131(7) 0.112(6) 0.077(5) -0.007(4) 0.018(4)
C33 0.157(7) 0.038(3) 0.075(4) 0.011(3) 0.008(4) 0.016(4)
C34 0.068(3) 0.032(2) 0.042(2) -0.0019(17) -0.005(2) -0.007(2)
C35 0.044(2) 0.033(2) 0.049(2) 0.0072(18) -0.0006(19) 0.0070(17)
C36 0.055(3) 0.040(2) 0.038(2) 0.0140(18) -0.0163(19) -0.0021(19)
C37 0.093(4) 0.065(3) 0.087(4) 0.052(3) -0.050(4) -0.038(3)
C38 0.123(6) 0.034(3) 0.097(5) 0.017(3) -0.051(4) 0.002(3)
C39 0.074(4) 0.088(4) 0.075(4) 0.052(4) -0.006(3) -0.008(3)
C40 0.028(2) 0.071(3) 0.054(3) 0.004(2) -0.0039(18) 0.000(2)
C41 0.063(3) 0.050(3) 0.044(2) 0.019(2) 0.020(2) 0.004(2)
C42 0.082(4) 0.030(2) 0.058(3) 0.001(2) 0.027(3) -0.023(2)
C43 0.157(17) 0.060(8) 0.079(10) -0.018(7) 0.053(11) -0.071(11)
C44 0.176(19) 0.104(13) 0.066(8) -0.001(8) -0.008(10) -0.126(15)
C45 0.150(15) 0.046(6) 0.091(10) 0.016(7) -0.013(10) -0.031(8)
C43A 0.043(5) 0.040(5) 0.077(7) 0.024(5) -0.010(5) -0.035(4)
C44A 0.091(8) 0.009(3) 0.079(8) 0.007(4) -0.001(7) -0.014(5)
C45A 0.134(14) 0.074(9) 0.034(5) 0.039(5) -0.020(7) -0.074(10)
C46 0.066(3) 0.104(5) 0.071(4) -0.055(4) 0.011(3) -0.027(3)
C47 0.048(2) 0.064(3) 0.034(2) 0.021(2) 0.0029(18) 0.003(2)
C48 0.065(3) 0.047(3) 0.050(3) 0.020(2) 0.000(2) 0.019(2)
C49 0.124(6) 0.046(3) 0.083(4) 0.038(3) -0.011(4) 0.000(3)
C50 0.141(8) 0.147(8) 0.144(8) 0.091(7) 0.056(6) 0.111(7)
C51 0.229(12) 0.111(7) 0.077(5) 0.054(5) -0.075(6) -0.042(7)
C52 0.063(6) 0.039(5) 0.073(7) 0.001(5) 0.018(6) -0.006(5)
C52A 0.043(5) 0.073(7) 0.059(6) 0.009(6) 0.001(5) -0.009(5)
O1 0.0388(14) 0.0228(12) 0.0288(12) 0.0029(10) -0.0047(10) -0.0038(10)
O2 0.0480(16) 0.0316(14) 0.0347(14) -0.0093(11) 0.0046(12) -0.0071(12)
O3 0.0347(13) 0.0279(12) 0.0228(11) 0.0085(10) 0.0040(10) 0.0016(10)
O4 0.0218(12) 0.0461(15) 0.0306(13) 0.0011(12) 0.0048(10) 0.0025(11)
O5 0.0344(13) 0.0289(13) 0.0251(11) 0.0028(10) 0.0062(10) -0.0079(10)
O6 0.0469(18) 0.068(2) 0.0562(19) -0.0363(17) 0.0124(15) -0.0075(16)
O7 0.0337(13) 0.0315(13) 0.0326(13) 0.0079(11) 0.0007(11) -0.0009(11)
O8 0.053(4) 0.048(4) 0.056(4) -0.001(3) 0.017(3) -0.011(3)
O8A 0.030(3) 0.041(3) 0.052(3) 0.007(3) -0.001(2) -0.006(2)

loop_
_atom_type_symbol
_atom_type_description
_atom_type_scat_dispersion_real
_atom_type_scat_dispersion_imag
_atom_type_scat_source
C C 0.0033 0.0016 'International Tables Vol C Tables 4.2.6.8 and 6.1.1.4'
H H 0.0000 0.0000 'International Tables Vol C Tables 4.2.6.8 and 6.1.1.4'
O O 0.0106 0.0060 'International Tables Vol C Tables 4.2.6.8 and 6.1.1.4'

loop_
_geom_angle_atom_site_label_1
_geom_angle_atom_site_label_2
_geom_angle_atom_site_label_3
_geom_angle
C2 C1 O1 120.3(3)
C2 C1 C6 120.9(3)
O1 C1 C6 118.6(3)
C3 C2 C1 118.5(3)
C3 C2 C28 119.9(3)
C1 C2 C28 121.6(3)
C4 C3 C2 122.3(3)
C4 C3 H3 118.9
C2 C3 H3 118.9
C3 C4 C5 117.3(3)
C3 C4 C30 122.2(3)
C5 C4 C30 120.5(3)
C6 C5 C4 122.8(3)
C6 C5 H5 118.6
C4 C5 H5 118.6
C5 C6 C1 118.2(3)
C5 C6 C7 122.4(3)
C1 C6 C7 119.3(3)
O2 C7 C9 108.7(3)
O2 C7 C6 111.8(3)
C9 C7 C6 112.0(3)
O2 C7 H7 108.0
C9 C7 H7 108.0
C6 C7 H7 108.0
C9 C8 C13 120.2(3)
C9 C8 O3 120.2(3)
C13 C8 O3 119.5(3)
C10 C9 C8 118.7(3)
C10 C9 C7 119.5(3)
C8 C9 C7 121.7(3)
C9 C10 C11 122.0(3)
C9 C10 H10 119.0
C11 C10 H10 119.0
C12 C11 C10 117.4(3)
C12 C11 C36 119.0(3)
C10 C11 C36 123.6(3)
C13 C12 C11 122.0(3)
C13 C12 H12 119.0
C11 C12 H12 119.0
C12 C13 C8 119.5(3)
C12 C13 C14 119.0(3)
C8 C13 C14 121.5(3)
O4 C14 C13 107.6(3)
O4 C14 C16 112.7(3)
C13 C14 C16 107.4(3)
O4 C14 H14 109.7
C13 C14 H14 109.7
C16 C14 H14 109.7
O5 C15 C20 119.5(3)
O5 C15 C16 119.3(3)
C20 C15 C16 120.8(3)
C17 C16 C15 118.7(3)
C17 C16 C14 121.9(3)
C15 C16 C14 119.1(3)
C18 C17 C16 121.2(3)
C18 C17 H17 119.4
C16 C17 H17 119.4
C17 C18 C19 118.5(3)
C17 C18 C42 119.9(3)
C19 C18 C42 121.6(4)
C20 C19 C18 121.3(3)
C20 C19 H19 119.3
C18 C19 H19 119.3
C15 C20 C19 119.4(3)
C15 C20 C21 119.1(3)
C19 C20 C21 121.4(3)
O6 C21 C23 109.5(3)
O6 C21 C20 112.1(3)
C23 C21 C20 111.2(3)
O6 C21 H21 108.0
C23 C21 H21 108.0
C20 C21 H21 108.0
C27 C22 O7 119.3(3)
C27 C22 C23 120.7(3)
O7 C22 C23 120.0(3)
C24 C23 C22 118.7(3)
C24 C23 C21 121.1(3)
C22 C23 C21 120.2(3)
C23 C24 C25 121.7(3)
C23 C24 H24 119.1
C25 C24 H24 119.1
C26 C25 C24 117.6(3)
C26 C25 C48 120.3(4)
C24 C25 C48 122.1(4)
C25 C26 C27 122.2(4)
C25 C26 H26 118.9
C27 C26 H26 118.9
C22 C27 C26 118.8(3)
C22 C27 C28 120.1(3)
C26 C27 C28 121.0(3)
O8 C28 O8A 77.4(5)
O8 C28 C27 114.3(4)
O8A C28 C27 115.9(4)
O8 C28 C2 116.2(5)
O8A C28 C2 116.0(4)
C27 C28 C2 112.7(3)
O8 C28 H28 103.1
C27 C28 H28 104.3
C2 C28 H28 104.4
O8A C28 H28A 103.0
C27 C28 H28A 103.4
C2 C28 H28A 103.4
O1 C29 H29A 109.5
O1 C29 H29B 109.5
H29A C29 H29B 109.5
O1 C29 H29C 109.5
H29A C29 H29C 109.5
H29B C29 H29C 109.5
C32 C30 C31 111.2(6)
C32 C30 C33 109.5(6)
C31 C30 C33 105.6(5)
C32 C30 C4 109.0(4)
C31 C30 C4 112.3(4)
C33 C30 C4 109.2(4)
C30 C31 H31A 109.5
C30 C31 H31B 109.5
H31A C31 H31B 109.5
C30 C31 H31C 109.5
H31A C31 H31C 109.5
H31B C31 H31C 109.5
C30 C32 H32A 109.5
C30 C32 H32B 109.5
H32A C32 H32B 109.5
C30 C32 H32C 109.5
H32A C32 H32C 109.5
H32B C32 H32C 109.5
C30 C33 H33A 109.5
C30 C33 H33B 109.5
H33A C33 H33B 109.5
C30 C33 H33C 109.5
H33A C33 H33C 109.5
H33B C33 H33C 109.5
O2 C34 H34A 109.5
O2 C34 H34B 109.5
H34A C34 H34B 109.5
O2 C34 H34C 109.5
H34A C34 H34C 109.5
H34B C34 H34C 109.5
O3 C35 H35A 109.5
O3 C35 H35B 109.5
H35A C35 H35B 109.5
O3 C35 H35C 109.5
H35A C35 H35C 109.5
H35B C35 H35C 109.5
C37 C36 C39 108.6(5)
C37 C36 C38 110.5(5)
C39 C36 C38 101.5(5)
C37 C36 C11 113.9(4)
C39 C36 C11 110.4(4)
C38 C36 C11 111.3(4)
C36 C37 H37A 109.5
C36 C37 H37B 109.5
H37A C37 H37B 109.5
C36 C37 H37C 109.5
H37A C37 H37C 109.5
H37B C37 H37C 109.5
C36 C38 H38A 109.5
C36 C38 H38B 109.5
H38A C38 H38B 109.5
C36 C38 H38C 109.5
H38A C38 H38C 109.5
H38B C38 H38C 109.5
C36 C39 H39A 109.5
C36 C39 H39B 109.5
H39A C39 H39B 109.5
C36 C39 H39C 109.5
H39A C39 H39C 109.5
H39B C39 H39C 109.5
O4 C40 H40A 109.5
O4 C40 H40B 109.5
H40A C40 H40B 109.5
O4 C40 H40C 109.5
H40A C40 H40C 109.5
H40B C40 H40C 109.5
O5 C41 H41A 109.5
O5 C41 H41B 109.5
H41A C41 H41B 109.5
O5 C41 H41C 109.5
H41A C41 H41C 109.5
H41B C41 H41C 109.5
C44 C42 C45A 134.7(8)
C45A C42 C44A 117.7(9)
C44 C42 C18 115.3(6)
C45A C42 C18 109.9(6)
C44A C42 C18 113.0(5)
C44 C42 C43 115.6(9)
C44A C42 C43 129.5(8)
C18 C42 C43 116.8(6)
C45A C42 C43A 106.5(8)
C44A C42 C43A 104.4(7)
C18 C42 C43A 104.0(4)
C44 C42 C45 105.9(12)
C18 C42 C45 103.4(6)
C43 C42 C45 96.2(10)
C43A C42 C45 152.6(6)
C42 C43 H43A 109.5
C42 C43 H43B 109.5
H43A C43 H43B 109.5
C42 C43 H43C 109.5
H43A C43 H43C 109.5
H43B C43 H43C 109.5
C42 C44 H44A 109.5
C42 C44 H44B 109.5
H44A C44 H44B 109.5
C42 C44 H44C 109.5
H44A C44 H44C 109.5
H44B C44 H44C 109.5
C42 C45 H45A 109.5
C42 C45 H45B 109.5
H45A C45 H45B 109.5
C42 C45 H45C 109.5
H45A C45 H45C 109.5
H45B C45 H45C 109.5
C42 C43A H43D 109.5
C42 C43A H43E 109.5
H43D C43A H43E 109.5
C42 C43A H43F 109.5
H43D C43A H43F 109.5
H43E C43A H43F 109.5
C42 C44A H44D 109.5
C42 C44A H44E 109.5
H44D C44A H44E 109.5
C42 C44A H44F 109.5
H44D C44A H44F 109.5
H44E C44A H44F 109.5
C42 C45A H45D 109.5
C42 C45A H45E 109.5
H45D C45A H45E 109.5
C42 C45A H45F 109.5
H45D C45A H45F 109.5
H45E C45A H45F 109.5
O6 C46 H46A 109.5
O6 C46 H46B 109.5
H46A C46 H46B 109.5
O6 C46 H46C 109.5
H46A C46 H46C 109.5
H46B C46 H46C 109.5
O7 C47 H47A 109.5
O7 C47 H47B 109.5
H47A C47 H47B 109.5
O7 C47 H47C 109.5
H47A C47 H47C 109.5
H47B C47 H47C 109.5
C49 C48 C50 112.5(6)
C49 C48 C25 113.5(5)
C50 C48 C25 107.0(4)
C49 C48 C51 104.6(5)
C50 C48 C51 110.3(8)
C25 C48 C51 108.9(5)
C48 C49 H49A 109.5
C48 C49 H49B 109.5
H49A C49 H49B 109.5
C48 C49 H49C 109.5
H49A C49 H49C 109.5
H49B C49 H49C 109.5
C48 C50 H50A 109.5
C48 C50 H50B 109.5
H50A C50 H50B 109.5
C48 C50 H50C 109.5
H50A C50 H50C 109.5
H50B C50 H50C 109.5
C48 C51 H51A 109.5
C48 C51 H51B 109.5
H51A C51 H51B 109.5
C48 C51 H51C 109.5
H51A C51 H51C 109.5
H51B C51 H51C 109.5
O8 C52 H52A 109.5
O8 C52 H52B 109.5
H52A C52 H52B 109.5
O8 C52 H52C 109.5
H52A C52 H52C 109.5
H52B C52 H52C 109.5
O8A C52A H52D 109.5
O8A C52A H52E 109.5
H52D C52A H52E 109.5
O8A C52A H52F 109.5
H52D C52A H52F 109.5
H52E C52A H52F 109.5
C1 O1 C29 114.4(3)
C34 O2 C7 112.9(3)
C8 O3 C35 112.0(3)
C40 O4 C14 113.2(3)
C15 O5 C41 115.4(3)
C21 O6 C46 110.5(4)
C22 O7 C47 112.0(3)
C28 O8 C52 115.7(7)

loop_
_geom_bond_atom_site_label_1
_geom_bond_atom_site_label_2
_geom_bond_distance
C1 C2 1.392(5)
C1 O1 1.394(4)
C1 C6 1.394(5)
C2 C3 1.385(5)
C2 C28 1.520(5)
C3 C4 1.383(5)
C3 H3 0.9500
C4 C5 1.388(5)
C4 C30 1.544(5)
C5 C6 1.378(5)
C5 H5 0.9500
C6 C7 1.532(5)
C7 O2 1.426(5)
C7 C9 1.517(5)
C7 H7 1.0000
C8 C9 1.390(5)
C8 C13 1.390(5)
C8 O3 1.390(4)
C9 C10 1.387(5)
C10 C11 1.397(5)
C10 H10 0.9500
C11 C12 1.379(5)
C11 C36 1.535(5)
C12 C13 1.379(5)
C12 H12 0.9500
C13 C14 1.521(5)
C14 O4 1.426(4)
C14 C16 1.526(5)
C14 H14 1.0000
C15 O5 1.373(4)
C15 C20 1.378(5)
C15 C16 1.395(5)
C16 C17 1.393(5)
C17 C18 1.387(6)
C17 H17 0.9500
C18 C19 1.389(5)
C18 C42 1.536(5)
C19 C20 1.381(5)
C19 H19 0.9500
C20 C21 1.535(5)
C21 O6 1.411(5)
C21 C23 1.511(5)
C21 H21 1.0000
C22 C27 1.378(5)
C22 O7 1.379(4)
C22 C23 1.396(5)
C23 C24 1.382(5)
C24 C25 1.399(6)
C24 H24 0.9500
C25 C26 1.374(6)
C25 C48 1.535(5)
C26 C27 1.391(5)
C26 H26 0.9500
C27 C28 1.514(5)
C28 O8 1.288(8)
C28 O8A 1.332(7)
C28 H28 0.9851
C28 H28A 1.0000
C29 O1 1.424(5)
C29 H29A 0.9800
C29 H29B 0.9800
C29 H29C 0.9800
C30 C32 1.511(9)
C30 C31 1.517(7)
C30 C33 1.527(8)
C31 H31A 0.9800
C31 H31B 0.9800
C31 H31C 0.9800
C32 H32A 0.9800
C32 H32B 0.9800
C32 H32C 0.9800
C33 H33A 0.9800
C33 H33B 0.9800
C33 H33C 0.9800
C34 O2 1.406(5)
C34 H34A 0.9800
C34 H34B 0.9800
C34 H34C 0.9800
C35 O3 1.421(5)
C35 H35A 0.9800
C35 H35B 0.9800
C35 H35C 0.9800
C36 C37 1.496(7)
C36 C39 1.523(8)
C36 C38 1.531(7)
C37 H37A 0.9800
C37 H37B 0.9800
C37 H37C 0.9800
C38 H38A 0.9800
C38 H38B 0.9800
C38 H38C 0.9800
C39 H39A 0.9800
C39 H39B 0.9800
C39 H39C 0.9800
C40 O4 1.416(5)
C40 H40A 0.9800
C40 H40B 0.9800
C40 H40C 0.9800
C41 O5 1.419(5)
C41 H41A 0.9800
C41 H41B 0.9800
C41 H41C 0.9800
C42 C44 1.401(11)
C42 C45A 1.448(10)
C42 C44A 1.470(10)
C42 C43 1.537(12)
C42 C43A 1.642(10)
C42 C45 1.693(13)
C43 H43A 0.9800
C43 H43B 0.9800
C43 H43C 0.9800
C44 H44A 0.9800
C44 H44B 0.9800
C44 H44C 0.9800
C45 H45A 0.9800
C45 H45B 0.9800
C45 H45C 0.9800
C43A H43D 0.9800
C43A H43E 0.9800
C43A H43F 0.9800
C44A H44D 0.9800
C44A H44E 0.9800
C44A H44F 0.9800
C45A H45D 0.9800
C45A H45E 0.9800
C45A H45F 0.9800
C46 O6 1.416(7)
C46 H46A 0.9800
C46 H46B 0.9800
C46 H46C 0.9800
C47 O7 1.424(5)
C47 H47A 0.9800
C47 H47B 0.9800
C47 H47C 0.9800
C48 C49 1.509(8)
C48 C50 1.512(9)
C48 C51 1.554(10)
C49 H49A 0.9800
C49 H49B 0.9800
C49 H49C 0.9800
C50 H50A 0.9800
C50 H50B 0.9800
C50 H50C 0.9800
C51 H51A 0.9800
C51 H51B 0.9800
C51 H51C 0.9800
C52 O8 1.423(12)
C52 H52A 0.9800
C52 H52B 0.9800
C52 H52C 0.9800
C52A O8A 1.416(12)
C52A H52D 0.9800
C52A H52E 0.9800
C52A H52F 0.9800
